data_2001495
loop_
_publ_author_name
'Likforman, A.'
'Guittard, M.'

_publ_section_title
;
 Structure cristalline du sulfure d'ytterbium et d'indium:
 Yb~4/3~In~4/3~S~4~
;
_journal_issue 7
_journal_name_full 'Acta Crystallographica Section C'
_journal_page_first 1270
_journal_page_last 1271
_journal_paper_doi 10.1107/S0108270192013131
_journal_volume 49
_journal_year 1993
_chemical_formula_sum 'In2 S4 Yb2'
_chemical_formula_weight 512.05
_symmetry_cell_setting cubic
_symmetry_space_group_name_Hall '-F 4vw 2vw 3'
_symmetry_space_group_name_H-M 'F d -3 m'
_atom_type_scat_source 'IntTabIV Tableaux 2.2A et 2.3.1'
_cell_angle_alpha 90.
_cell_angle_beta 90.
_cell_angle_gamma 90.
_cell_formula_units_Z 8
_cell_length_a 10.873(5)
_cell_length_b 10.873(5)
_cell_length_c 10.873(5)
_cell_measurement_reflns_used 15
_cell_measurement_temperature 293
_cell_measurement_theta_max 10.65
_cell_measurement_theta_min 6.23
_cell_volume 1285.4(10)
_diffrn_measurement_device 'Quatre cercles Synthex'
_diffrn_measurement_method \w-2\q
_diffrn_radiation_type MoK\a
_diffrn_radiation_wavelength 0.71069
_diffrn_reflns_limit_h_max 9
_diffrn_reflns_limit_h_min 0
_diffrn_reflns_limit_k_max 11
_diffrn_reflns_limit_k_min 0
_diffrn_reflns_limit_l_max 16
_diffrn_reflns_limit_l_min 0
_diffrn_reflns_number 97
_diffrn_reflns_theta_max 31.54
_diffrn_standards_decay_% 0.0022
_diffrn_standards_interval_count 50
_diffrn_standards_number 3
_exptl_absorpt_coefficient_mu 26.1
_exptl_absorpt_correction_T_max 0.259
_exptl_absorpt_correction_T_min 0.129
_exptl_absorpt_correction_type
;
M\'ethode analytique (de Meulenaer & Tompa, 1965)
;
_exptl_crystal_colour Noire
_exptl_crystal_density_diffrn 5.29(2)
_exptl_crystal_density_meas 5.40(10)
_exptl_crystal_density_method pycnom\'etrie
_exptl_crystal_description 'Plaquette triangulaire'
_exptl_crystal_size_max 0.3
_exptl_crystal_size_mid 0.24
_exptl_crystal_size_min 0.04
_refine_diff_density_max 1.39
_refine_diff_density_min -1.40
_refine_ls_extinction_coef '0.66 x 10^2^'
_refine_ls_extinction_method 'Becker & Coppens (1975) type I'
_refine_ls_goodness_of_fit_obs 1.81
_refine_ls_number_parameters '10 par cycle'
_refine_ls_number_reflns 68
_refine_ls_R_factor_obs 0.047
_refine_ls_shift/esd_max 0.0007
_refine_ls_structure_factor_coef 'F (ORXFLS; Busing, 1971)'
_refine_ls_weighting_scheme unit
_refine_ls_wR_factor_obs 0.051
_reflns_number_observed 68
_reflns_number_total 97
_reflns_observed_criterion I>2\s(I)
_cod_data_source_file du1005.cif
_cod_data_source_block du1005_structure_1_of_1
_cod_depositor_comments
;
The following automatic conversions were performed:

'_refine_ls_weighting_scheme' value '1.0' was changed to 'unit'.

Automatic conversion script
Id: cif_fix_values 3143 2015-03-26 13:38:13Z robertas 
;
_cod_original_cell_volume 1285(2)
_cod_database_code 2001495

loop_
_atom_site_label
_atom_site_fract_x
_atom_site_fract_y
_atom_site_fract_z
_atom_site_U_iso_or_equiv
In1 .125 .125 .125 .017(3)
Yb1 .0 .0 .0 .023(3)
Yb2 .5 .5 .5 .0213(4)
In2 .5 .5 .5 .0213(4)
S .2559(7) .2559(7) .25559(7) .0215(3)

loop_
_geom_bond_atom_site_label_1
_geom_bond_atom_site_label_2
_geom_bond_distance
In1 S 2.465(5)
Yb1 S 2.784(5)
Yb2 S 2.656(5)
